data_7150427
loop_
_publ_author_name
'Neumann, Helfried'
'Str\"ubing, Dirk'
'Lalk, Michael'
'Klaus, Stefan'
'H\"ubner, Sandra'
'Spannenberg, Anke'
'Lindequist, Ulrike'
'Beller, Matthias'

_publ_section_title
;
 Synthesis and antimicrobial activity of N-analogous corollosporines.
;
_journal_issue 7
_journal_name_full 'Organic &amp; biomolecular chemistry'
_journal_page_first 1365
_journal_page_last 1375
_journal_paper_doi 10.1039/b517101f
_journal_volume 4
_journal_year 2006
_chemical_formula_sum 'C15 H22 N2 O2'
_chemical_formula_weight 262.35
_chemical_name_systematic
;
?
;
_space_group_IT_number 14
_symmetry_cell_setting monoclinic
_symmetry_space_group_name_Hall '-P 2ybc'
_symmetry_space_group_name_H-M 'P 1 21/c 1'
_atom_sites_solution_hydrogens geom
_atom_sites_solution_primary direct
_atom_sites_solution_secondary difmap
_audit_creation_method SHELXL-97
_cell_angle_alpha 90.00
_cell_angle_beta 97.88(3)
_cell_angle_gamma 90.00
_cell_formula_units_Z 4
_cell_length_a 14.365(3)
_cell_length_b 8.446(2)
_cell_length_c 12.304(2)
_cell_measurement_reflns_used 5000
_cell_measurement_temperature 200(2)
_cell_measurement_theta_max 20
_cell_measurement_theta_min 4
_cell_volume 1478.7(5)
_computing_cell_refinement STOE-CELL
_computing_data_collection STOE-EXPOSE
_computing_data_reduction STOE-INTEGRATE
_computing_molecular_graphics XP
_computing_structure_refinement 'SHELXL-97 (Sheldrick, 1997)'
_computing_structure_solution 'SHELXS-86 (Sheldrick, 1990)'
_diffrn_ambient_temperature 200(2)
_diffrn_measured_fraction_theta_full 0.997
_diffrn_measured_fraction_theta_max 0.997
_diffrn_measurement_device_type STOE-IPDSI
_diffrn_measurement_method 'laser scanned imaging plate'
_diffrn_radiation_monochromator graphite
_diffrn_radiation_source 'fine-focus sealed tube'
_diffrn_radiation_type MoK\a
_diffrn_radiation_wavelength 0.71073
_diffrn_reflns_av_R_equivalents 0.0242
_diffrn_reflns_av_sigmaI/netI 0.0388
_diffrn_reflns_limit_h_max 15
_diffrn_reflns_limit_h_min 0
_diffrn_reflns_limit_k_max 9
_diffrn_reflns_limit_k_min -9
_diffrn_reflns_limit_l_max 13
_diffrn_reflns_limit_l_min -13
_diffrn_reflns_number 3738
_diffrn_reflns_theta_full 23.00
_diffrn_reflns_theta_max 23.00
_diffrn_reflns_theta_min 2.80
_diffrn_standards_interval_time 360
_diffrn_standards_number 50-200
_exptl_absorpt_coefficient_mu 0.079
_exptl_absorpt_correction_type none
_exptl_crystal_colour colourless
_exptl_crystal_density_diffrn 1.178
_exptl_crystal_density_method 'not measured'
_exptl_crystal_description prism
_exptl_crystal_F_000 568
_exptl_crystal_size_max 0.5
_exptl_crystal_size_mid 0.4
_exptl_crystal_size_min 0.4
_refine_diff_density_max 0.626
_refine_diff_density_min -0.389
_refine_diff_density_rms 0.055
_refine_ls_extinction_method none
_refine_ls_goodness_of_fit_ref 1.085
_refine_ls_hydrogen_treatment mixed
_refine_ls_matrix_type full
_refine_ls_number_parameters 182
_refine_ls_number_reflns 2051
_refine_ls_number_restraints 6
_refine_ls_restrained_S_all 1.083
_refine_ls_R_factor_all 0.0787
_refine_ls_R_factor_gt 0.0654
_refine_ls_shift/su_max 0.000
_refine_ls_shift/su_mean 0.000
_refine_ls_structure_factor_coef Fsqd
_refine_ls_weighting_details 'calc w=1/[\s^2^(Fo^2^)+(0.1183P)^2^+0.8155P] where P=(Fo^2^+2Fc^2^)/3'
_refine_ls_weighting_scheme calc
_refine_ls_wR_factor_gt 0.1849
_refine_ls_wR_factor_ref 0.1930
_reflns_number_gt 1608
_reflns_number_total 2051
_reflns_threshold_expression >2sigma(I)
_cod_data_source_file b517101f.txt
_cod_data_source_block ks145
_cod_original_sg_symbol_H-M P2(1)/c
_cod_database_code 7150427

loop_
_symmetry_equiv_pos_as_xyz
'x, y, z'
'-x, y+1/2, -z+1/2'
'-x, -y, -z'
'x, -y-1/2, z-1/2'

loop_
_atom_site_label
_atom_site_type_symbol
_atom_site_fract_x
_atom_site_fract_y
_atom_site_fract_z
_atom_site_U_iso_or_equiv
_atom_site_adp_type
_atom_site_occupancy
_atom_site_symmetry_multiplicity
_atom_site_calc_flag
_atom_site_refinement_flags
_atom_site_disorder_assembly
_atom_site_disorder_group
C10A C 0.5517(4) 0.6251(13) 0.8688(9) 0.079(3) Uiso 0.50 1 d PD A 1
H10A H 0.5846 0.5358 0.9096 0.095 Uiso 0.50 1 calc PR A 1
H10B H 0.5864 0.6587 0.8085 0.095 Uiso 0.50 1 calc PR A 1
C11A C 0.5322(8) 0.7645(14) 0.9448(8) 0.074(3) Uiso 0.50 1 d PD A 1
H11A H 0.5920 0.8077 0.9805 0.110 Uiso 0.50 1 calc PR A 1
H11B H 0.4953 0.7263 1.0008 0.110 Uiso 0.50 1 calc PR A 1
H11C H 0.4971 0.8474 0.9011 0.110 Uiso 0.50 1 calc PR A 1
C10B C 0.5343(5) 0.6727(11) 0.8903(8) 0.059(3) Uiso 0.50 1 d PD A 2
H10C H 0.5636 0.5997 0.9481 0.071 Uiso 0.50 1 calc PR A 2
H10D H 0.5799 0.6875 0.8378 0.071 Uiso 0.50 1 calc PR A 2
C11B C 0.5216(11) 0.8353(16) 0.9455(12) 0.117(5) Uiso 0.50 1 d PD A 2
H11D H 0.5827 0.8734 0.9810 0.175 Uiso 0.50 1 calc PR A 2
H11E H 0.4788 0.8234 1.0005 0.175 Uiso 0.50 1 calc PR A 2
H11F H 0.4952 0.9117 0.8896 0.175 Uiso 0.50 1 calc PR A 2
C1 C 0.1699(2) 0.6421(3) 0.5249(2) 0.0262(7) Uani 1 1 d . . .
C2 C 0.1878(2) 0.4882(3) 0.4689(2) 0.0274(7) Uani 1 1 d . . .
C3 C 0.14412(19) 0.3661(3) 0.5163(2) 0.0274(7) Uani 1 1 d . . .
C4 C 0.0898(2) 0.4325(4) 0.5980(2) 0.0267(7) Uani 1 1 d . . .
C5 C 0.0654(2) 0.6976(4) 0.6739(3) 0.0383(8) Uani 1 1 d . . .
H5A H 0.0859 0.8059 0.6612 0.058 Uiso 1 1 calc R . .
H5B H 0.0870 0.6674 0.7501 0.058 Uiso 1 1 calc R . .
H5C H -0.0033 0.6921 0.6601 0.058 Uiso 1 1 calc R . .
C6 C 0.2587(2) 0.7171(4) 0.5863(2) 0.0319(8) Uani 1 1 d . . .
H6A H 0.3031 0.7387 0.5333 0.038 Uiso 1 1 calc R . .
H6B H 0.2418 0.8199 0.6169 0.038 Uiso 1 1 calc R . .
C7 C 0.3078(2) 0.6167(4) 0.6784(3) 0.0413(9) Uani 1 1 d . . .
H7A H 0.3216 0.5116 0.6487 0.050 Uiso 1 1 calc R . .
H7B H 0.2647 0.6002 0.7337 0.050 Uiso 1 1 calc R . .
C8 C 0.3985(2) 0.6885(4) 0.7343(3) 0.0419(9) Uani 1 1 d . A .
H8A H 0.3848 0.7944 0.7629 0.050 Uiso 1 1 calc R . .
H8B H 0.4420 0.7031 0.6793 0.050 Uiso 1 1 calc R . .
C9 C 0.4467(3) 0.5881(6) 0.8284(4) 0.0798(15) Uani 1 1 d D . .
H9A H 0.4419 0.4757 0.8054 0.096 Uiso 1 1 calc R A 1
H9B H 0.4112 0.5998 0.8914 0.096 Uiso 1 1 calc R A 1
C12 C 0.2372(2) 0.4616(5) 0.3821(3) 0.0441(9) Uani 1 1 d . . .
H12 H 0.2665 0.5455 0.3481 0.053 Uiso 1 1 calc R . .
C13 C 0.2420(3) 0.3046(5) 0.3465(3) 0.0573(11) Uani 1 1 d . . .
H13 H 0.2745 0.2821 0.2861 0.069 Uiso 1 1 calc R . .
C14 C 0.2013(3) 0.1827(5) 0.3959(3) 0.0557(11) Uani 1 1 d . . .
H14 H 0.2076 0.0778 0.3700 0.067 Uiso 1 1 calc R . .
C15 C 0.1505(2) 0.2085(4) 0.4836(3) 0.0398(9) Uani 1 1 d . . .
N1 N 0.10497(16) 0.5899(3) 0.60038(18) 0.0266(6) Uani 1 1 d . . .
N2 N 0.1089(3) 0.0894(4) 0.5336(4) 0.0597(10) Uani 1 1 d . . .
O1 O 0.03761(14) 0.3616(3) 0.65400(16) 0.0365(6) Uani 1 1 d . . .
O2 O 0.12780(16) 0.7587(2) 0.45196(18) 0.0332(6) Uani 1 1 d . . .
HN2A H 0.119(3) -0.013(6) 0.506(4) 0.086(15) Uiso 1 1 d . . .
HN2B H 0.080(3) 0.113(6) 0.592(4) 0.070(15) Uiso 1 1 d . . .
HO2 H 0.083(3) 0.724(5) 0.418(3) 0.054(13) Uiso 1 1 d . . .

loop_
_atom_site_aniso_label
_atom_site_aniso_U_11
_atom_site_aniso_U_22
_atom_site_aniso_U_33
_atom_site_aniso_U_23
_atom_site_aniso_U_13
_atom_site_aniso_U_12
C1 0.0328(16) 0.0211(15) 0.0252(15) 0.0047(12) 0.0055(13) -0.0006(13)
C2 0.0275(15) 0.0292(17) 0.0252(15) -0.0018(13) 0.0021(13) 0.0002(13)
C3 0.0281(15) 0.0223(16) 0.0306(16) -0.0010(13) 0.0000(13) 0.0041(12)
C4 0.0293(16) 0.0263(17) 0.0227(14) 0.0043(13) -0.0024(13) -0.0014(13)
C5 0.0415(18) 0.0418(19) 0.0328(17) -0.0136(15) 0.0089(14) 0.0029(15)
C6 0.0348(17) 0.0262(16) 0.0344(16) 0.0019(14) 0.0033(14) -0.0043(13)
C7 0.0413(19) 0.0362(19) 0.0428(18) 0.0058(16) -0.0068(15) -0.0050(15)
C8 0.0364(18) 0.049(2) 0.0388(18) 0.0024(16) -0.0007(15) -0.0052(16)
C9 0.072(3) 0.079(3) 0.076(3) 0.022(3) -0.035(3) -0.015(2)
C12 0.043(2) 0.054(2) 0.0389(18) -0.0042(17) 0.0145(16) -0.0012(17)
C13 0.051(2) 0.073(3) 0.050(2) -0.029(2) 0.0151(18) 0.012(2)
C14 0.050(2) 0.045(2) 0.069(3) -0.029(2) -0.002(2) 0.0118(19)
C15 0.0365(18) 0.0265(18) 0.053(2) -0.0090(16) -0.0049(16) 0.0045(15)
N1 0.0321(14) 0.0232(14) 0.0258(13) -0.0031(10) 0.0088(11) -0.0003(10)
N2 0.069(2) 0.0190(17) 0.091(3) -0.0038(18) 0.008(2) -0.0025(15)
O1 0.0357(12) 0.0412(13) 0.0320(12) 0.0129(10) 0.0027(10) -0.0122(10)
O2 0.0382(13) 0.0245(12) 0.0346(12) 0.0073(10) -0.0036(10) -0.0061(10)

loop_
_atom_type_symbol
_atom_type_description
_atom_type_scat_dispersion_real
_atom_type_scat_dispersion_imag
_atom_type_scat_source
C C 0.0033 0.0016 'International Tables Vol C Tables 4.2.6.8 and 6.1.1.4'
H H 0.0000 0.0000 'International Tables Vol C Tables 4.2.6.8 and 6.1.1.4'
N N 0.0061 0.0033 'International Tables Vol C Tables 4.2.6.8 and 6.1.1.4'
O O 0.0106 0.0060 'International Tables Vol C Tables 4.2.6.8 and 6.1.1.4'

loop_
_geom_angle_atom_site_label_1
_geom_angle_atom_site_label_2
_geom_angle_atom_site_label_3
_geom_angle
_geom_angle_site_symmetry_1
_geom_angle_site_symmetry_3
_geom_angle_publ_flag
C11A C10A C9 95.6(7) . . ?
C11B C10B C9 119.0(9) . . ?
O2 C1 N1 110.9(2) . . ?
O2 C1 C2 113.3(2) . . ?
N1 C1 C2 101.1(2) . . ?
O2 C1 C6 106.3(2) . . ?
N1 C1 C6 111.8(2) . . ?
C2 C1 C6 113.5(2) . . ?
C3 C2 C12 121.2(3) . . ?
C3 C2 C1 109.6(2) . . ?
C12 C2 C1 129.2(3) . . ?
C2 C3 C15 122.7(3) . . ?
C2 C3 C4 108.7(3) . . ?
C15 C3 C4 128.6(3) . . ?
O1 C4 N1 125.0(3) . . ?
O1 C4 C3 128.0(3) . . ?
N1 C4 C3 107.0(2) . . ?
C7 C6 C1 114.2(2) . . ?
C6 C7 C8 113.6(3) . . ?
C7 C8 C9 113.3(3) . . ?
C8 C9 C10B 111.8(5) . . ?
C8 C9 C10A 116.9(5) . . ?
C10B C9 C10A 20.7(4) . . ?
C2 C12 C13 116.6(3) . . ?
C14 C13 C12 122.1(3) . . ?
C13 C14 C15 121.7(3) . . ?
N2 C15 C3 121.6(3) . . ?
N2 C15 C14 122.8(3) . . ?
C3 C15 C14 115.6(3) . . ?
C4 N1 C5 123.8(2) . . ?
C4 N1 C1 113.4(2) . . ?
C5 N1 C1 122.8(2) . . ?

loop_
_geom_bond_atom_site_label_1
_geom_bond_atom_site_label_2
_geom_bond_distance
_geom_bond_site_symmetry_2
_geom_bond_publ_flag
C10A C11A 1.553(6) . ?
C10A C9 1.553(6) . ?
C10B C11B 1.553(6) . ?
C10B C9 1.553(6) . ?
C1 O2 1.411(4) . ?
C1 N1 1.471(4) . ?
C1 C2 1.510(4) . ?
C1 C6 1.528(4) . ?
C2 C3 1.377(4) . ?
C2 C12 1.379(4) . ?
C3 C15 1.398(4) . ?
C3 C4 1.466(4) . ?
C4 O1 1.240(3) . ?
C4 N1 1.347(4) . ?
C5 N1 1.452(4) . ?
C6 C7 1.511(4) . ?
C7 C8 1.514(4) . ?
C8 C9 1.523(5) . ?
C12 C13 1.401(6) . ?
C13 C14 1.367(6) . ?
C14 C15 1.400(5) . ?
C15 N2 1.359(5) . ?
